data_7230154
loop_
_publ_author_name
'Mol\<canov, Kre\<simir'
'Stalke, Dietmar'
'\<Santi\'c, Ana'
'Demeshko, Serhiy'
'Stilinovi\'c, Vladimir'
'Mou, Zhongyu'
'Kertesz, Miklos'
'Koji\'c-Prodi\'c, Biserka'

_publ_section_title
;
 Probing semiconductivity in crystals of stable semiquinone radicals:
 organic salts of 5,6-dichloro-2,3-dicyanosemiquinone (DDQ) radical anions
;
_journal_issue 13
_journal_name_full CrystEngComm
_journal_page_first 1862
_journal_paper_doi 10.1039/C7CE02146A
_journal_volume 20
_journal_year 2018
_chemical_formula_moiety 'C8 Cl2 N2 O2, C5 H6 N'
_chemical_formula_sum 'C13 H6 Cl2 N3 O2'
_chemical_formula_weight 307.11
_space_group_IT_number 14
_space_group_name_Hall '-P 2yn'
_space_group_name_H-M_alt 'P 1 21/n 1'
_symmetry_cell_setting monoclinic
_symmetry_space_group_name_Hall '-P 2yn'
_symmetry_space_group_name_H-M 'P 1 21/n 1'
_audit_creation_date 2014-12-04T13:23:27-00:00
_audit_creation_method 'WinGX routine CIF_UPDATE'
_audit_update_record
;
2017-11-06 deposited with the CCDC.
2018-02-13 downloaded from the CCDC.
;
_cell_angle_alpha 90
_cell_angle_beta 98.678(8)
_cell_angle_gamma 90
_cell_formula_units_Z 4
_cell_length_a 7.1343(7)
_cell_length_b 15.8940(14)
_cell_length_c 11.5190(11)
_cell_measurement_reflns_used 2426
_cell_measurement_temperature 293(2)
_cell_measurement_theta_max 75.8212
_cell_measurement_theta_min 3.8787
_cell_volume 1291.2(2)
_computing_cell_refinement
;
        CrysAlisPro, Agilent Technologies,
        Version 1.171.36.20 (release 27-06-2012 CrysAlis171 .NET)
        (compiled Jul 11 2012,15:38:31)
;
_computing_data_collection
;
        CrysAlisPro, Agilent Technologies,
        Version 1.171.36.20 (release 27-06-2012 CrysAlis171 .NET)
        (compiled Jul 11 2012,15:38:31)
;
_computing_data_reduction
;
        CrysAlisPro, Agilent Technologies,
        Version 1.171.36.20 (release 27-06-2012 CrysAlis171 .NET)
        (compiled Jul 11 2012,15:38:31)
;
_computing_molecular_graphics 'Ortep-3 for Windows (Farrugia, 1997)'
_computing_publication_material 'WinGX publication routines (Farrugia, 1999)'
_computing_structure_refinement 'SHELXL-97 (Sheldrick, 1997)'
_computing_structure_solution 'SHELXS-97 (Sheldrick, 1997)'
_diffrn_ambient_temperature 293(2)
_diffrn_measured_fraction_theta_full 0.978
_diffrn_measured_fraction_theta_max 0.978
_diffrn_measurement_device_type 'Xcalibur, Ruby, Nova'
_diffrn_measurement_method 'CCD, \w scans'
_diffrn_radiation_probe x-ray
_diffrn_radiation_type CuK\a
_diffrn_radiation_wavelength 1.54184
_diffrn_reflns_av_R_equivalents 0.0359
_diffrn_reflns_limit_h_max 8
_diffrn_reflns_limit_h_min -6
_diffrn_reflns_limit_k_max 19
_diffrn_reflns_limit_k_min -19
_diffrn_reflns_limit_l_max 14
_diffrn_reflns_limit_l_min -14
_diffrn_reflns_number 6048
_diffrn_reflns_theta_full 75.9
_diffrn_reflns_theta_max 75.9
_diffrn_reflns_theta_min 4.78
_exptl_absorpt_coefficient_mu 4.579
_exptl_absorpt_correction_T_max 1
_exptl_absorpt_correction_T_min 0.42342
_exptl_absorpt_correction_type multi-scan
_exptl_crystal_colour 'dark red'
_exptl_crystal_density_diffrn 1.58
_exptl_crystal_density_method 'not measured'
_exptl_crystal_description prism
_exptl_crystal_F_000 620
_exptl_crystal_size_max 0.28
_exptl_crystal_size_mid 0.06
_exptl_crystal_size_min 0.02
_refine_diff_density_max 0.387
_refine_diff_density_min -0.3
_refine_ls_extinction_method none
_refine_ls_goodness_of_fit_ref 1.04
_refine_ls_hydrogen_treatment constr
_refine_ls_matrix_type full
_refine_ls_number_parameters 181
_refine_ls_number_reflns 2625
_refine_ls_number_restraints 0
_refine_ls_restrained_S_all 1.04
_refine_ls_R_factor_gt 0.0527
_refine_ls_shift/su_max 0.001
_refine_ls_structure_factor_coef Fsqd
_refine_ls_weighting_details 'calc w=1/[\s^2^(Fo^2^)+(0.1078P)^2^+0.0782P] where P=(Fo^2^+2Fc^2^)/3'
_refine_ls_weighting_scheme calc
_refine_ls_wR_factor_ref 0.1669
_reflns_number_gt 2122
_reflns_number_total 2625
_reflns_threshold_expression >2sigma(I)
_cod_data_source_file c7ce02146a2.cif
_cod_data_source_block ddq-py_1
_cod_depositor_comments 'Adding full bibliography for 7230151--7230160.cif.'
_cod_database_code 7230154

loop_
_symmetry_equiv_pos_as_xyz
'x, y, z'
'-x+1/2, y+1/2, -z+1/2'
'-x, -y, -z'
'x-1/2, -y-1/2, z-1/2'

loop_
_atom_site_label
_atom_site_type_symbol
_atom_site_fract_x
_atom_site_fract_y
_atom_site_fract_z
_atom_site_U_iso_or_equiv
_atom_site_adp_type
_atom_site_occupancy
_atom_site_calc_flag
_atom_site_refinement_flags
Cl1 Cl 0.01449(11) 0.80536(4) 0.11645(6) 0.0596(2) Uani 1 d .
Cl2 Cl -0.12993(12) 0.76236(5) -0.14968(7) 0.0651(3) Uani 1 d .
O1 O -0.3298(3) 0.90390(15) -0.27747(17) 0.0631(6) Uani 1 d .
O2 O -0.0646(3) 0.98067(12) 0.17581(16) 0.0520(4) Uani 1 d .
N1 N -0.5397(5) 1.1002(2) -0.2468(3) 0.0808(9) Uani 1 d .
N2 N -0.3430(4) 1.15478(17) 0.0926(3) 0.0664(7) Uani 1 d .
C1 C -0.2747(4) 0.92003(18) -0.1727(2) 0.0497(6) Uani 1 d .
C2 C -0.3167(3) 0.99909(17) -0.1185(2) 0.0475(6) Uani 1 d .
C3 C -0.2497(3) 1.01793(16) -0.0033(2) 0.0451(5) Uani 1 d .
C4 C -0.1331(3) 0.96069(16) 0.0729(2) 0.0444(5) Uani 1 d .
C5 C -0.1044(3) 0.87794(16) 0.0220(2) 0.0464(5) Uani 1 d .
C6 C -0.1690(4) 0.85912(16) -0.0919(2) 0.0482(6) Uani 1 d .
C7 C -0.4387(4) 1.0559(2) -0.1910(3) 0.0551(6) Uani 1 d .
C8 C -0.3002(4) 1.09515(17) 0.0494(2) 0.0508(6) Uani 1 d .
N3 N -0.9710(5) 0.90754(17) -0.6105(2) 0.0683(8) Uani 1 d .
H3 H -1.0107 0.9224 -0.6818 0.082 Uiso 1 calc R
C9 C -0.8131(6) 0.9421(2) -0.5558(3) 0.0727(9) Uani 1 d .
H9 H -0.7479 0.9821 -0.593 0.087 Uiso 1 calc R
C10 C -0.7479(6) 0.9172(3) -0.4426(4) 0.0864(12) Uani 1 d .
H10 H -0.6354 0.9391 -0.4028 0.104 Uiso 1 calc R
C11 C -0.8483(7) 0.8606(3) -0.3895(3) 0.0840(12) Uani 1 d .
H11 H -0.8061 0.8444 -0.3124 0.101 Uiso 1 calc R
C12 C -1.0117(7) 0.8271(3) -0.4489(4) 0.0842(11) Uani 1 d .
H12 H -1.0814 0.7883 -0.4127 0.101 Uiso 1 calc R
C13 C -1.0705(6) 0.8514(2) -0.5612(4) 0.0772(10) Uani 1 d .
H13 H -1.1804 0.8287 -0.6033 0.093 Uiso 1 calc R

loop_
_atom_site_aniso_label
_atom_site_aniso_U_11
_atom_site_aniso_U_22
_atom_site_aniso_U_33
_atom_site_aniso_U_23
_atom_site_aniso_U_13
_atom_site_aniso_U_12
Cl1 0.0676(4) 0.0532(4) 0.0537(4) 0.0101(3) -0.0049(3) 0.0034(3)
Cl2 0.0804(5) 0.0516(4) 0.0601(4) -0.0084(3) 0.0005(3) -0.0049(3)
O1 0.0673(12) 0.0753(13) 0.0409(10) -0.0023(9) -0.0107(8) -0.0086(10)
O2 0.0575(10) 0.0575(10) 0.0377(8) 0.0020(8) -0.0037(7) -0.0040(8)
N1 0.0692(17) 0.0825(19) 0.084(2) 0.0258(17) -0.0110(15) 0.0030(15)
N2 0.0754(16) 0.0581(14) 0.0650(16) -0.0028(12) 0.0083(13) 0.0045(13)
C1 0.0460(12) 0.0570(14) 0.0429(12) 0.0012(11) -0.0034(10) -0.0088(11)
C2 0.0415(12) 0.0536(13) 0.0446(12) 0.0060(10) -0.0023(10) -0.0063(10)
C3 0.0409(11) 0.0483(12) 0.0443(12) 0.0023(10) 0.0010(9) -0.0039(9)
C4 0.0431(11) 0.0496(12) 0.0388(11) 0.0049(10) 0.0004(9) -0.0054(10)
C5 0.0441(12) 0.0485(12) 0.0446(12) 0.0057(10) -0.0002(10) -0.0043(10)
C6 0.0470(12) 0.0476(12) 0.0476(13) -0.0032(10) -0.0004(10) -0.0080(10)
C7 0.0474(13) 0.0641(15) 0.0501(14) 0.0108(12) -0.0039(11) -0.0050(12)
C8 0.0481(13) 0.0535(14) 0.0493(14) 0.0064(11) 0.0024(10) -0.0039(11)
N3 0.099(2) 0.0586(14) 0.0422(12) 0.0013(10) -0.0044(12) 0.0163(14)
C9 0.085(2) 0.0687(19) 0.067(2) -0.0013(16) 0.0185(17) -0.0051(17)
C10 0.069(2) 0.097(3) 0.086(3) -0.026(2) -0.0113(19) 0.002(2)
C11 0.120(3) 0.082(2) 0.0431(15) 0.0030(16) -0.0094(18) 0.024(2)
C12 0.115(3) 0.072(2) 0.066(2) 0.0104(17) 0.012(2) -0.010(2)
C13 0.081(2) 0.0678(19) 0.076(2) -0.0027(17) -0.0108(18) -0.0030(17)

loop_
_atom_type_symbol
_atom_type_description
_atom_type_scat_dispersion_real
_atom_type_scat_dispersion_imag
_atom_type_scat_source
C C 0.0181 0.0091 'International Tables Vol C Tables 4.2.6.8 and 6.1.1.4'
H H 0 0 'International Tables Vol C Tables 4.2.6.8 and 6.1.1.4'
N N 0.0311 0.018 'International Tables Vol C Tables 4.2.6.8 and 6.1.1.4'
O O 0.0492 0.0322 'International Tables Vol C Tables 4.2.6.8 and 6.1.1.4'
Cl Cl 0.3639 0.7018 'International Tables Vol C Tables 4.2.6.8 and 6.1.1.4'

loop_
_geom_angle_atom_site_label_1
_geom_angle_atom_site_label_2
_geom_angle_atom_site_label_3
_geom_angle
O1 C1 C2 122.8(3)
O1 C1 C6 122.6(3)
C2 C1 C6 114.6(2)
C3 C2 C7 121.2(3)
C3 C2 C1 122.6(2)
C7 C2 C1 116.2(2)
C2 C3 C4 122.4(2)
C2 C3 C8 121.3(2)
C4 C3 C8 116.2(2)
O2 C4 C3 121.6(2)
O2 C4 C5 123.2(2)
C3 C4 C5 115.2(2)
C6 C5 C4 122.5(2)
C6 C5 Cl1 121.8(2)
C4 C5 Cl1 115.70(18)
C5 C6 C1 122.3(2)
C5 C6 Cl2 121.4(2)
C1 C6 Cl2 116.24(19)
N1 C7 C2 178.0(4)
N2 C8 C3 178.1(3)
C13 N3 C9 123.3(3)
C13 N3 H3 118.3
C9 N3 H3 118.3
N3 C9 C10 118.3(4)
N3 C9 H9 120.9
C10 C9 H9 120.9
C11 C10 C9 119.6(4)
C11 C10 H10 120.2
C9 C10 H10 120.2
C10 C11 C12 120.1(3)
C10 C11 H11 119.9
C12 C11 H11 119.9
C13 C12 C11 119.0(4)
C13 C12 H12 120.5
C11 C12 H12 120.5
N3 C13 C12 119.6(4)
N3 C13 H13 120.2
C12 C13 H13 120.2

loop_
_geom_bond_atom_site_label_1
_geom_bond_atom_site_label_2
_geom_bond_distance
Cl1 C5 1.719(3)
Cl2 C6 1.715(3)
O1 C1 1.238(3)
O2 C4 1.253(3)
N1 C7 1.135(4)
N2 C8 1.134(4)
C1 C2 1.454(4)
C1 C6 1.470(4)
C2 C3 1.374(4)
C2 C7 1.432(4)
C3 C4 1.438(3)
C3 C8 1.439(4)
C4 C5 1.467(4)
C5 C6 1.356(4)
N3 C13 1.321(5)
N3 C9 1.324(5)
N3 H3 0.86
C9 C10 1.375(6)
C9 H9 0.93
C10 C11 1.352(7)
C10 H10 0.93
C11 C12 1.367(7)
C11 H11 0.93
C12 C13 1.355(6)
C12 H12 0.93
C13 H13 0.93

loop_
_geom_torsion_atom_site_label_1
_geom_torsion_atom_site_label_2
_geom_torsion_atom_site_label_3
_geom_torsion_atom_site_label_4
_geom_torsion
O1 C1 C2 C3 -177.7(3)
C6 C1 C2 C3 5.0(4)
O1 C1 C2 C7 4.5(4)
C6 C1 C2 C7 -172.8(2)
C7 C2 C3 C4 177.5(2)
C1 C2 C3 C4 -0.2(4)
C7 C2 C3 C8 0.4(4)
C1 C2 C3 C8 -177.3(2)
C2 C3 C4 O2 176.0(3)
C8 C3 C4 O2 -6.7(4)
C2 C3 C4 C5 -5.0(4)
C8 C3 C4 C5 172.2(2)
O2 C4 C5 C6 -175.6(3)
C3 C4 C5 C6 5.5(4)
O2 C4 C5 Cl1 5.2(3)
C3 C4 C5 Cl1 -173.74(18)
C4 C5 C6 C1 -0.6(4)
Cl1 C5 C6 C1 178.5(2)
C4 C5 C6 Cl2 178.92(19)
Cl1 C5 C6 Cl2 -1.9(3)
O1 C1 C6 C5 178.1(3)
C2 C1 C6 C5 -4.6(4)
O1 C1 C6 Cl2 -1.5(4)
C2 C1 C6 Cl2 175.82(19)
C3 C2 C7 N1 -76(11)
C1 C2 C7 N1 102(11)
C2 C3 C8 N2 109(9)
C4 C3 C8 N2 -68(10)
C13 N3 C9 C10 1.1(6)
N3 C9 C10 C11 -1.9(6)
C9 C10 C11 C12 1.3(7)
C10 C11 C12 C13 0.1(7)
C9 N3 C13 C12 0.3(6)
C11 C12 C13 N3 -0.9(7)
